data_7055518
loop_
_publ_author_name
'Klap\"otke, Thomas M.'
'Penger, Alexander'
'Pfl\"uger, Carolin'
'Stierstorfer, J\"org'

_publ_section_title
;
 Melt-cast materials: combining the advantages of highly nitrated azoles
 and open-chain nitramines
;
_journal_issue 7
_journal_name_full 'New J. Chem.'
_journal_page_first 6059
_journal_paper_doi 10.1039/C6NJ00202A
_journal_volume 40
_journal_year 2016
_chemical_formula_moiety 'C4 H6 N6 O5'
_chemical_formula_sum 'C4 H6 N6 O5'
_chemical_formula_weight 218.128
_chemical_name_systematic 1-(3-nitro-1H-1,2,4-triazol-5-on-4-yl)-2-nitrazapropane
_space_group_IT_number 4
_symmetry_cell_setting monoclinic
_symmetry_Int_Tables_number 4
_symmetry_space_group_name_Hall 'P 2yb'
_symmetry_space_group_name_H-M 'P 1 21 1'
_atom_sites_solution_hydrogens geom
_atom_sites_solution_primary direct
_atom_sites_solution_secondary difmap
_audit_creation_date
;
'Thu Nov 11 13:20:25 2010'
;
_audit_creation_method SHELXL-97
_audit_update_record
;
2016-04-15 deposited with the CCDC.
2016-04-25 downloaded from the CCDC.
;
_cell_angle_alpha 90.00
_cell_angle_beta 97.072(9)
_cell_angle_gamma 90.00
_cell_formula_units_Z 2
_cell_length_a 6.7610(6)
_cell_length_b 5.5064(6)
_cell_length_c 11.3925(10)
_cell_measurement_reflns_used 849
_cell_measurement_temperature 173(2)
_cell_measurement_theta_max 33.8119
_cell_measurement_theta_min 4.4103
_cell_volume 420.90(7)
_computing_cell_refinement
;
CrysAlisPro, Oxford Diffraction Ltd.,
Version 1.171.33.41 (release 06-05-2009 CrysAlis171 .NET)
(compiled May  6 2009,17:20:42)
;
_computing_data_collection
;
CrysAlisPro, Oxford Diffraction Ltd.,
Version 1.171.33.41 (release 06-05-2009 CrysAlis171 .NET)
(compiled May  6 2009,17:20:42)
;
_computing_data_reduction
;
CrysAlisPro, Oxford Diffraction Ltd.,
Version 1.171.33.41 (release 06-05-2009 CrysAlis171 .NET)
(compiled May  6 2009,17:20:42)
;
_computing_molecular_graphics
;
Diamond Version 3.2k (K. Brandenburg, Crystal Impact GbR, Berlin, 2014).
;
_computing_publication_material
;
Diamond Version 3.2k (K. Brandenburg, Crystal Impact GbR, Berlin, 2014).
;
_computing_structure_refinement 'SHELXL-97 (Sheldrick, 1997)'
_computing_structure_solution SIR-92
_diffrn_ambient_temperature 173(2)
_diffrn_detector_area_resol_mean 15.9809
_diffrn_measured_fraction_theta_full 0.994
_diffrn_measured_fraction_theta_max 0.994
_diffrn_measurement_details
;
  1 omega   -1.00  103.00   1.0000   12.0000
omega____ theta____ kappa____ phi______ frames
    -       32.0000   79.0000    0.0000 104

  2 omega   -1.00  103.00   1.0000   12.0000
omega____ theta____ kappa____ phi______ frames
    -       32.0000   79.0000  120.0000 104

  3 omega  -65.00   39.00   1.0000   12.0000
omega____ theta____ kappa____ phi______ frames
    -      -32.0000   80.0000  250.0000 104

;
_diffrn_measurement_device 'CCD camera on \k-goniostat'
_diffrn_measurement_device_type KappaCCD
_diffrn_measurement_method omega-scan
_diffrn_orient_matrix_UB_11 -0.0667444186
_diffrn_orient_matrix_UB_12 -0.0052167196
_diffrn_orient_matrix_UB_13 -0.0532399537
_diffrn_orient_matrix_UB_21 -0.0780492918
_diffrn_orient_matrix_UB_22 -0.0356645486
_diffrn_orient_matrix_UB_23 0.0327960243
_diffrn_orient_matrix_UB_31 -0.0254716760
_diffrn_orient_matrix_UB_32 0.1237040477
_diffrn_orient_matrix_UB_33 0.0071823693
_diffrn_radiation_collimation 0.5
_diffrn_radiation_monochromator graphite
_diffrn_radiation_source 'fine-focus sealed tube'
_diffrn_radiation_type 'Mo K\a'
_diffrn_radiation_wavelength 0.71073
_diffrn_reflns_av_R_equivalents 0.0243
_diffrn_reflns_av_sigmaI/netI 0.0709
_diffrn_reflns_limit_h_max 8
_diffrn_reflns_limit_h_min -4
_diffrn_reflns_limit_k_max 6
_diffrn_reflns_limit_k_min -6
_diffrn_reflns_limit_l_max 13
_diffrn_reflns_limit_l_min -14
_diffrn_reflns_number 2241
_diffrn_reflns_theta_full 26.30
_diffrn_reflns_theta_max 26.30
_diffrn_reflns_theta_min 4.42
_diffrn_source_current 40
_diffrn_source_type 'Spellman generator'
_diffrn_source_voltage 50
_exptl_absorpt_coefficient_mu 0.157
_exptl_absorpt_correction_T_max 1.00000
_exptl_absorpt_correction_T_min 0.95550
_exptl_absorpt_correction_type multi-scan
_exptl_absorpt_process_details
;
CrysAlisPro, Oxford Diffraction Ltd.,
Version 1.171.33.41 (release 06-05-2009 CrysAlis171 .NET)
(compiled May  6 2009,17:20:42)
Empirical absorption correction using spherical harmonics,
 implemented in SCALE3 ABSPACK scaling algorithm.
;
_exptl_crystal_colour colorless
_exptl_crystal_density_diffrn 1.721
_exptl_crystal_density_method 'not measured'
_exptl_crystal_description block
_exptl_crystal_F_000 224
_exptl_crystal_size_max 0.31
_exptl_crystal_size_mid 0.21
_exptl_crystal_size_min 0.19
_refine_diff_density_max 0.165
_refine_diff_density_min -0.129
_refine_diff_density_rms 0.036
_refine_ls_extinction_method none
_refine_ls_goodness_of_fit_ref 0.840
_refine_ls_hydrogen_treatment mixed
_refine_ls_matrix_type full
_refine_ls_number_parameters 160
_refine_ls_number_reflns 1644
_refine_ls_number_restraints 1
_refine_ls_restrained_S_all 0.839
_refine_ls_R_factor_all 0.0567
_refine_ls_R_factor_gt 0.0344
_refine_ls_shift/su_max 0.000
_refine_ls_shift/su_mean 0.000
_refine_ls_structure_factor_coef Fsqd
_refine_ls_weighting_details 'calc w=1/[\s^2^(Fo^2^)+(0.0133P)^2^+0.0000P] where P=(Fo^2^+2Fc^2^)/3'
_refine_ls_weighting_scheme calc
_refine_ls_wR_factor_gt 0.0488
_refine_ls_wR_factor_ref 0.0527
_reflns_number_gt 1177
_reflns_number_total 1644
_reflns_threshold_expression >2\s(I)
_cod_data_source_file c6nj00202a2.cif
_cod_data_source_block fx530
_cod_depositor_comments 'Adding full bibliography for 7055507--7055518.cif.'
_cod_database_code 7055518

loop_
_symmetry_equiv_pos_as_xyz
'x, y, z'
'-x, y+1/2, -z'

loop_
_atom_site_label
_atom_site_type_symbol
_atom_site_fract_x
_atom_site_fract_y
_atom_site_fract_z
_atom_site_U_iso_or_equiv
_atom_site_adp_type
_atom_site_occupancy
_atom_site_symmetry_multiplicity
_atom_site_calc_flag
O5 O 0.6050(2) 0.7904(3) 0.59511(13) 0.0366(5) Uani 1 1 d
O4 O 1.2640(3) 0.1642(3) 0.69802(15) 0.0412(5) Uani 1 1 d
O1 O 0.7402(3) 0.5158(4) 1.00738(15) 0.0416(5) Uani 1 1 d
N5 N 0.8030(3) 0.7509(4) 0.85949(15) 0.0274(5) Uani 1 1 d
N4 N 1.2138(3) 0.3758(4) 0.70273(16) 0.0311(5) Uani 1 1 d
O2 O 0.9759(2) 0.4162(3) 0.90062(13) 0.0336(4) Uani 1 1 d
N3 N 0.9154(3) 0.6431(3) 0.67397(15) 0.0229(5) Uani 1 1 d
N2 N 0.9161(3) 0.2955(4) 0.57346(16) 0.0297(5) Uani 1 1 d
N1 N 0.7422(3) 0.4206(4) 0.54299(17) 0.0298(5) Uani 1 1 d
N6 N 0.8408(3) 0.5524(4) 0.92669(17) 0.0288(5) Uani 1 1 d
O3 O 1.3170(2) 0.5423(4) 0.74473(16) 0.0486(5) Uani 1 1 d
C4 C 0.6476(4) 0.9163(6) 0.8880(3) 0.0384(7) Uani 1 1 d
C3 C 0.9415(4) 0.8065(5) 0.7758(2) 0.0263(6) Uani 1 1 d
C2 C 1.0111(3) 0.4354(5) 0.65236(18) 0.0241(5) Uani 1 1 d
C1 C 0.7342(4) 0.6364(5) 0.59986(19) 0.0282(6) Uani 1 1 d
H3B H 1.083(3) 0.799(4) 0.8122(16) 0.017(5) Uiso 1 1 d
H1 H 0.636(3) 0.357(4) 0.4929(18) 0.039(7) Uiso 1 1 d
H3A H 0.911(3) 0.972(4) 0.7421(16) 0.014(6) Uiso 1 1 d
H4A H 0.689(4) 0.991(5) 0.966(2) 0.058(9) Uiso 1 1 d
H4C H 0.632(4) 1.052(7) 0.827(2) 0.080(11) Uiso 1 1 d
H4B H 0.528(4) 0.820(6) 0.886(2) 0.069(10) Uiso 1 1 d

loop_
_atom_site_aniso_label
_atom_site_aniso_U_11
_atom_site_aniso_U_22
_atom_site_aniso_U_33
_atom_site_aniso_U_23
_atom_site_aniso_U_13
_atom_site_aniso_U_12
O5 0.0310(10) 0.0402(11) 0.0352(10) -0.0015(9) -0.0094(8) 0.0117(10)
O4 0.0376(10) 0.0411(13) 0.0432(12) -0.0021(10) -0.0016(9) 0.0114(11)
O1 0.0417(10) 0.0539(13) 0.0311(10) 0.0031(9) 0.0118(9) -0.0106(10)
N5 0.0282(11) 0.0290(13) 0.0243(10) 0.0006(10) 0.0007(9) 0.0055(10)
N4 0.0269(12) 0.0389(15) 0.0273(12) -0.0008(10) 0.0025(10) 0.0020(12)
O2 0.0334(9) 0.0347(11) 0.0317(9) 0.0053(9) 0.0007(8) 0.0080(10)
N3 0.0206(10) 0.0263(12) 0.0200(10) 0.0008(9) -0.0045(9) -0.0015(10)
N2 0.0268(11) 0.0334(13) 0.0276(10) 0.0023(11) -0.0016(9) -0.0013(11)
N1 0.0220(11) 0.0359(14) 0.0289(11) -0.0024(11) -0.0070(9) 0.0018(12)
N6 0.0291(11) 0.0314(14) 0.0245(11) 0.0012(11) -0.0024(10) -0.0045(11)
O3 0.0262(10) 0.0500(13) 0.0669(13) -0.0127(11) -0.0052(9) -0.0075(10)
C4 0.0316(16) 0.0391(17) 0.0426(18) -0.0120(17) -0.0025(14) 0.0116(17)
C3 0.0300(15) 0.0244(15) 0.0237(13) 0.0035(12) -0.0003(11) 0.0006(13)
C2 0.0207(12) 0.0315(15) 0.0197(12) 0.0017(12) 0.0002(10) -0.0022(13)
C1 0.0290(14) 0.0342(16) 0.0208(13) 0.0006(12) 0.0009(12) -0.0028(13)

loop_
_atom_type_symbol
_atom_type_description
_atom_type_scat_dispersion_real
_atom_type_scat_dispersion_imag
_atom_type_scat_source
C C 0.0033 0.0016 'International Tables Vol C Tables 4.2.6.8 and 6.1.1.4'
H H 0.0000 0.0000 'International Tables Vol C Tables 4.2.6.8 and 6.1.1.4'
N N 0.0061 0.0033 'International Tables Vol C Tables 4.2.6.8 and 6.1.1.4'
O O 0.0106 0.0060 'International Tables Vol C Tables 4.2.6.8 and 6.1.1.4'

loop_
_geom_angle_atom_site_label_1
_geom_angle_atom_site_label_2
_geom_angle_atom_site_label_3
_geom_angle
N6 N5 C3 117.05(19)
N6 N5 C4 118.3(2)
C3 N5 C4 123.8(2)
O3 N4 O4 126.2(2)
O3 N4 C2 116.9(2)
O4 N4 C2 116.9(2)
C2 N3 C1 105.71(19)
C2 N3 C3 130.66(19)
C1 N3 C3 120.4(2)
C2 N2 N1 102.37(19)
C1 N1 N2 113.7(2)
C1 N1 H1 123.4(14)
N2 N1 H1 122.7(14)
O1 N6 O2 124.8(2)
O1 N6 N5 118.6(2)
O2 N6 N5 116.6(2)
N5 C4 H4A 109.2(15)
N5 C4 H4C 108.9(17)
H4A C4 H4C 107(2)
N5 C4 H4B 106.1(18)
H4A C4 H4B 114(2)
H4C C4 H4B 112(2)
N5 C3 N3 111.5(2)
N5 C3 H3B 112.4(11)
N3 C3 H3B 108.7(12)
N5 C3 H3A 108.9(11)
N3 C3 H3A 104.9(11)
H3B C3 H3A 110.1(17)
N2 C2 N3 115.00(19)
N2 C2 N4 120.2(2)
N3 C2 N4 124.6(2)
O5 C1 N1 131.3(2)
O5 C1 N3 125.4(2)
N1 C1 N3 103.2(2)

loop_
_geom_bond_atom_site_label_1
_geom_bond_atom_site_label_2
_geom_bond_distance
O5 C1 1.214(3)
O4 N4 1.216(2)
O1 N6 1.226(2)
N5 N6 1.341(2)
N5 C3 1.449(3)
N5 C4 1.458(3)
N4 O3 1.214(3)
N4 C2 1.457(3)
O2 N6 1.246(2)
N3 C2 1.351(3)
N3 C1 1.400(3)
N3 C3 1.462(3)
N2 C2 1.293(3)
N2 N1 1.370(2)
N1 C1 1.358(3)
N1 H1 0.93(2)
C4 H4A 0.98(3)
C4 H4C 1.01(3)
C4 H4B 0.97(3)
C3 H3B 0.992(18)
C3 H3A 1.00(2)

loop_
_geom_torsion_atom_site_label_1
_geom_torsion_atom_site_label_2
_geom_torsion_atom_site_label_3
_geom_torsion_atom_site_label_4
_geom_torsion
C2 N2 N1 C1 1.9(3)
C3 N5 N6 O1 171.7(2)
C4 N5 N6 O1 1.6(3)
C3 N5 N6 O2 -9.2(3)
C4 N5 N6 O2 -179.3(2)
N6 N5 C3 N3 74.6(2)
C4 N5 C3 N3 -115.9(3)
C2 N3 C3 N5 -95.2(3)
C1 N3 C3 N5 61.5(3)
N1 N2 C2 N3 -1.3(2)
N1 N2 C2 N4 -175.61(18)
C1 N3 C2 N2 0.4(2)
C3 N3 C2 N2 159.6(2)
C1 N3 C2 N4 174.4(2)
C3 N3 C2 N4 -26.4(4)
O3 N4 C2 N2 156.8(2)
O4 N4 C2 N2 -22.7(3)
O3 N4 C2 N3 -16.9(3)
O4 N4 C2 N3 163.5(2)
N2 N1 C1 O5 -179.4(2)
N2 N1 C1 N3 -1.7(2)
C2 N3 C1 O5 178.7(2)
C3 N3 C1 O5 16.9(4)
C2 N3 C1 N1 0.8(2)
C3 N3 C1 N1 -161.1(2)
